data_4330585
loop_
_publ_author_name
'Weiyin Yi'
'Jie Zhang'
'Zhenxia Chen'
'Xigeng Zhou'

_publ_section_title
;
 Me-Si Bond Cleavage of Anionic Bis(trimethylsilyl)amide in
 Scorpionate-Anchored Rare Earth Metal Complexes
;
_journal_name_full 'Inorganic Chemistry'
_journal_page_first 10631
_journal_page_last 10638
_journal_paper_doi 10.1021/ic3008552
_journal_volume 51
_journal_year 2012
_chemical_formula_sum 'C25 H48 B Cl N7 O Si2 Y'
_chemical_formula_weight 654.05
_chemical_name_systematic
; 
 ? 
;
_space_group_IT_number 2
_symmetry_cell_setting triclinic
_symmetry_space_group_name_Hall '-P 1'
_symmetry_space_group_name_H-M 'P -1'
_atom_sites_solution_hydrogens geom
_atom_sites_solution_primary direct
_atom_sites_solution_secondary difmap
_audit_creation_method SHELXL-97
_cell_angle_alpha 99.137(11)
_cell_angle_beta 102.285(10)
_cell_angle_gamma 93.141(11)
_cell_formula_units_Z 2
_cell_length_a 9.478(7)
_cell_length_b 12.994(10)
_cell_length_c 15.894(12)
_cell_measurement_reflns_used 789
_cell_measurement_temperature 293(2)
_cell_measurement_theta_max 26.688
_cell_measurement_theta_min 2.249
_cell_volume 1880(2)
_computing_cell_refinement 'Bruker SMART'
_computing_data_collection 'Bruker SMART'
_computing_data_reduction 'Bruker SHELXTL'
_computing_molecular_graphics 'Bruker SHELXTL'
_computing_publication_material 'Bruker SHELXTL'
_computing_structure_refinement 'SHELXL-97 (Sheldrick, 1997)'
_computing_structure_solution 'SHELXS-97 (Sheldrick, 1990)'
_diffrn_ambient_temperature 293(2)
_diffrn_measured_fraction_theta_full 0.976
_diffrn_measured_fraction_theta_max 0.976
_diffrn_measurement_device_type 'CCD area detector'
_diffrn_measurement_method 'phi and omega scans'
_diffrn_radiation_monochromator graphite
_diffrn_radiation_source 'fine-focus sealed tube'
_diffrn_radiation_type MoK\a
_diffrn_radiation_wavelength 0.71073
_diffrn_reflns_av_R_equivalents 0.0928
_diffrn_reflns_av_sigmaI/netI 0.1919
_diffrn_reflns_limit_h_max 11
_diffrn_reflns_limit_h_min -10
_diffrn_reflns_limit_k_max 15
_diffrn_reflns_limit_k_min -11
_diffrn_reflns_limit_l_max 18
_diffrn_reflns_limit_l_min -18
_diffrn_reflns_number 7749
_diffrn_reflns_theta_full 25.01
_diffrn_reflns_theta_max 25.01
_diffrn_reflns_theta_min 1.33
_exptl_absorpt_coefficient_mu 1.712
_exptl_absorpt_correction_T_max 0.9043
_exptl_absorpt_correction_T_min 0.7833
_exptl_absorpt_correction_type multi-scan
_exptl_absorpt_process_details sadabs
_exptl_crystal_colour colorless
_exptl_crystal_density_diffrn 1.155
_exptl_crystal_description rod
_exptl_crystal_F_000 688
_exptl_crystal_size_max 0.15
_exptl_crystal_size_mid 0.10
_exptl_crystal_size_min 0.06
_platon_squeeze_details
;
;
_refine_diff_density_max 1.608
_refine_diff_density_min -0.946
_refine_diff_density_rms 0.157
_refine_ls_extinction_method none
_refine_ls_goodness_of_fit_ref 0.893
_refine_ls_hydrogen_treatment mixed
_refine_ls_matrix_type full
_refine_ls_number_parameters 347
_refine_ls_number_reflns 6471
_refine_ls_number_restraints 1
_refine_ls_restrained_S_all 0.893
_refine_ls_R_factor_all 0.1720
_refine_ls_R_factor_gt 0.1045
_refine_ls_shift/su_max 0.000
_refine_ls_shift/su_mean 0.000
_refine_ls_structure_factor_coef Fsqd
_refine_ls_weighting_details 'calc w=1/[\s^2^(Fo^2^)+(0.1659P)^2^+0.0000P] where P=(Fo^2^+2Fc^2^)/3'
_refine_ls_weighting_scheme calc
_refine_ls_wR_factor_gt 0.2552
_refine_ls_wR_factor_ref 0.2825
_reflns_number_gt 2965
_reflns_number_total 6471
_reflns_threshold_expression >2sigma(I)
_cod_data_source_file ic3008552_si_001_4.cif
_cod_data_source_block a10305cs
_cod_database_code 4330585

loop_
_symmetry_equiv_pos_as_xyz
'x, y, z'
'-x, -y, -z'

loop_
_atom_site_label
_atom_site_type_symbol
_atom_site_fract_x
_atom_site_fract_y
_atom_site_fract_z
_atom_site_U_iso_or_equiv
_atom_site_adp_type
_atom_site_occupancy
_atom_site_symmetry_multiplicity
_atom_site_calc_flag
_atom_site_refinement_flags
Y1 Y 0.56981(11) 0.77927(8) 0.68694(7) 0.0384(3) Uani 1 1 d .
Cl1 Cl 0.3606(3) 0.6926(2) 0.56241(18) 0.0592(8) Uani 1 1 d .
B1 B 0.7178(15) 1.0370(10) 0.7316(8) 0.047(3) Uani 1 1 d D
H1 H 0.758(9) 1.119(3) 0.762(5) 0.05(3) Uiso 1 1 d D
N1 N 0.8183(8) 0.9733(6) 0.7904(5) 0.0341(19) Uani 1 1 d .
N2 N 0.7922(9) 0.8673(6) 0.7800(5) 0.040(2) Uani 1 1 d .
N3 N 0.5674(9) 1.0342(6) 0.7461(5) 0.041(2) Uani 1 1 d .
N4 N 0.4742(10) 0.9411(7) 0.7222(5) 0.044(2) Uani 1 1 d .
N5 N 0.7162(10) 0.9946(7) 0.6351(6) 0.048(2) Uani 1 1 d .
N6 N 0.6426(9) 0.9009(7) 0.5939(5) 0.045(2) Uani 1 1 d .
N7 N 0.5117(10) 0.7097(6) 0.7988(5) 0.045(2) Uani 1 1 d .
Si1 Si 0.4237(3) 0.5864(2) 0.7762(2) 0.0487(8) Uani 1 1 d .
Si2 Si 0.5261(3) 0.7767(2) 0.90466(19) 0.0436(8) Uani 1 1 d .
C1 C 0.9915(16) 1.1194(10) 0.8871(9) 0.082(4) Uani 1 1 d .
H1A H 0.9327 1.1638 0.8543 0.123 Uiso 1 1 calc R
H1B H 1.0893 1.1286 0.8803 0.123 Uiso 1 1 calc R
H1C H 0.9900 1.1376 0.9479 0.123 Uiso 1 1 calc R
C2 C 0.9331(11) 1.0082(9) 0.8544(7) 0.045(3) Uani 1 1 d .
C3 C 0.9899(13) 0.9203(9) 0.8863(7) 0.053(3) Uani 1 1 d .
H3A H 1.0709 0.9193 0.9310 0.064 Uiso 1 1 calc R
C4 C 0.8999(11) 0.8370(9) 0.8370(6) 0.044(3) Uani 1 1 d .
C5 C 0.9040(12) 0.7223(8) 0.8455(7) 0.055(3) Uani 1 1 d .
H5A H 0.8269 0.6814 0.8019 0.083 Uiso 1 1 calc R
H5B H 0.8924 0.7138 0.9026 0.083 Uiso 1 1 calc R
H5C H 0.9954 0.6992 0.8373 0.083 Uiso 1 1 calc R
C6 C 0.5649(14) 1.2222(8) 0.8054(8) 0.065(3) Uani 1 1 d .
H6A H 0.6640 1.2241 0.8002 0.098 Uiso 1 1 calc R
H6B H 0.5618 1.2430 0.8657 0.098 Uiso 1 1 calc R
H6C H 0.5148 1.2694 0.7714 0.098 Uiso 1 1 calc R
C7 C 0.4940(15) 1.1144(9) 0.7730(7) 0.055(3) Uani 1 1 d .
C8 C 0.3535(13) 1.0742(9) 0.7685(7) 0.057(3) Uani 1 1 d .
H8A H 0.2791 1.1108 0.7846 0.068 Uiso 1 1 calc R
C9 C 0.3464(13) 0.9677(8) 0.7351(7) 0.048(3) Uani 1 1 d .
C10 C 0.2193(12) 0.8880(9) 0.7168(9) 0.064(3) Uani 1 1 d .
H10A H 0.2464 0.8210 0.6937 0.096 Uiso 1 1 calc R
H10B H 0.1413 0.9079 0.6751 0.096 Uiso 1 1 calc R
H10C H 0.1886 0.8838 0.7701 0.096 Uiso 1 1 calc R
C11 C 0.858(2) 1.1462(12) 0.5998(10) 0.107(6) Uani 1 1 d .
H11A H 0.8676 1.1728 0.6608 0.160 Uiso 1 1 calc R
H11B H 0.8122 1.1947 0.5657 0.160 Uiso 1 1 calc R
H11C H 0.9530 1.1373 0.5885 0.160 Uiso 1 1 calc R
C12 C 0.7711(15) 1.0453(10) 0.5761(9) 0.070(4) Uani 1 1 d .
C13 C 0.7266(15) 0.9789(12) 0.4979(9) 0.077(4) Uani 1 1 d .
H13A H 0.7474 0.9905 0.4453 0.093 Uiso 1 1 calc R
C14 C 0.6469(12) 0.8930(10) 0.5083(7) 0.054(3) Uani 1 1 d .
C15 C 0.5770(15) 0.8025(10) 0.4428(7) 0.076(4) Uani 1 1 d .
H15A H 0.5283 0.7549 0.4700 0.115 Uiso 1 1 calc R
H15B H 0.6491 0.7678 0.4177 0.115 Uiso 1 1 calc R
H15C H 0.5079 0.8255 0.3977 0.115 Uiso 1 1 calc R
C16 C 0.4955(15) 0.4986(10) 0.6952(9) 0.078(4) Uani 1 1 d .
H16A H 0.4731 0.4271 0.7001 0.118 Uiso 1 1 calc R
H16B H 0.5988 0.5135 0.7060 0.118 Uiso 1 1 calc R
H16C H 0.4520 0.5096 0.6374 0.118 Uiso 1 1 calc R
C17 C 0.2249(12) 0.5858(10) 0.7332(9) 0.072(4) Uani 1 1 d .
H17A H 0.1744 0.5335 0.7550 0.108 Uiso 1 1 calc R
H17B H 0.2033 0.5703 0.6704 0.108 Uiso 1 1 calc R
H17C H 0.1945 0.6533 0.7519 0.108 Uiso 1 1 calc R
C18 C 0.4444(17) 0.5120(9) 0.8702(9) 0.080(4) Uani 1 1 d .
H18A H 0.3628 0.4610 0.8602 0.120 Uiso 1 1 calc R
H18B H 0.4492 0.5599 0.9236 0.120 Uiso 1 1 calc R
H18C H 0.5319 0.4773 0.8746 0.120 Uiso 1 1 calc R
C19 C 0.3441(14) 0.7769(11) 0.9357(8) 0.078(4) Uani 1 1 d .
H19A H 0.2764 0.8056 0.8936 0.117 Uiso 1 1 calc R
H19B H 0.3546 0.8187 0.9925 0.117 Uiso 1 1 calc R
H19C H 0.3090 0.7065 0.9367 0.117 Uiso 1 1 calc R
C20 C 0.6505(12) 0.7194(10) 0.9902(7) 0.060(3) Uani 1 1 d .
H20A H 0.7449 0.7178 0.9772 0.090 Uiso 1 1 calc R
H20B H 0.6124 0.6494 0.9905 0.090 Uiso 1 1 calc R
H20C H 0.6578 0.7616 1.0465 0.090 Uiso 1 1 calc R
C21 C 0.6013(13) 0.9140(8) 0.9279(6) 0.053(3) Uani 1 1 d .
H21A H 0.6943 0.9185 0.9132 0.079 Uiso 1 1 calc R
H21B H 0.6118 0.9412 0.9889 0.079 Uiso 1 1 calc R
H21C H 0.5370 0.9541 0.8937 0.079 Uiso 1 1 calc R
O1 O 0.7394(7) 0.6838(5) 0.6204(5) 0.0488(19) Uani 1 1 d .
C22 C 0.8813(12) 0.7311(9) 0.6178(8) 0.062(3) Uani 1 1 d .
H22A H 0.9534 0.7227 0.6691 0.074 Uiso 1 1 calc R
H22B H 0.8779 0.8052 0.6161 0.074 Uiso 1 1 calc R
C23 C 0.9173(15) 0.6761(12) 0.5378(9) 0.090(5) Uani 1 1 d .
H23A H 0.8817 0.7100 0.4883 0.108 Uiso 1 1 calc R
H23B H 1.0212 0.6732 0.5453 0.108 Uiso 1 1 calc R
C24 C 0.8443(18) 0.5733(13) 0.5263(13) 0.129(8) Uani 1 1 d .
H24A H 0.9095 0.5272 0.5539 0.154 Uiso 1 1 calc R
H24B H 0.8127 0.5442 0.4645 0.154 Uiso 1 1 calc R
C25 C 0.7186(15) 0.5822(10) 0.5664(11) 0.094(5) Uani 1 1 d .
H25A H 0.6295 0.5753 0.5217 0.113 Uiso 1 1 calc R
H25B H 0.7131 0.5279 0.6014 0.113 Uiso 1 1 calc R

loop_
_atom_site_aniso_label
_atom_site_aniso_U_11
_atom_site_aniso_U_22
_atom_site_aniso_U_33
_atom_site_aniso_U_23
_atom_site_aniso_U_13
_atom_site_aniso_U_12
Y1 0.0372(6) 0.0396(6) 0.0367(6) 0.0043(4) 0.0066(4) 0.0023(4)
Cl1 0.0487(17) 0.070(2) 0.0483(16) 0.0028(15) -0.0019(14) -0.0116(15)
B1 0.065(9) 0.037(7) 0.036(6) -0.001(6) 0.011(6) -0.016(6)
N1 0.040(5) 0.031(4) 0.027(4) 0.001(4) 0.005(4) -0.007(4)
N2 0.035(5) 0.034(5) 0.041(5) -0.005(4) -0.002(4) 0.002(4)
N3 0.048(5) 0.039(5) 0.037(5) 0.009(4) 0.011(4) 0.007(4)
N4 0.051(6) 0.047(5) 0.033(5) 0.008(4) 0.003(4) 0.002(5)
N5 0.057(6) 0.057(6) 0.042(5) 0.029(5) 0.018(5) 0.013(5)
N6 0.043(5) 0.050(6) 0.038(5) 0.003(4) 0.005(4) -0.007(4)
N7 0.070(6) 0.041(5) 0.032(4) 0.009(4) 0.025(5) 0.017(5)
Si1 0.0506(19) 0.0432(18) 0.0518(18) 0.0066(15) 0.0134(16) -0.0017(15)
Si2 0.0466(18) 0.0510(18) 0.0365(15) 0.0125(14) 0.0124(14) 0.0069(15)
C1 0.094(11) 0.063(9) 0.073(9) -0.017(7) 0.015(8) -0.033(8)
C2 0.034(6) 0.064(7) 0.039(6) 0.006(6) 0.017(5) -0.001(5)
C3 0.055(7) 0.067(8) 0.041(6) 0.003(6) 0.022(6) 0.009(7)
C4 0.037(6) 0.072(8) 0.029(5) 0.009(5) 0.021(5) 0.014(6)
C5 0.058(7) 0.057(7) 0.058(7) 0.017(6) 0.017(6) 0.036(6)
C6 0.079(9) 0.047(7) 0.069(8) 0.006(6) 0.017(7) 0.016(7)
C7 0.084(9) 0.052(7) 0.038(6) 0.019(6) 0.019(6) 0.023(7)
C8 0.056(8) 0.063(8) 0.059(7) 0.014(6) 0.022(7) 0.022(6)
C9 0.061(8) 0.043(6) 0.045(6) 0.018(5) 0.014(6) 0.012(6)
C10 0.045(7) 0.064(8) 0.090(10) 0.010(7) 0.029(7) 0.005(6)
C11 0.138(15) 0.095(12) 0.090(11) 0.034(10) 0.031(11) -0.030(11)
C12 0.078(9) 0.068(9) 0.063(8) 0.022(7) 0.013(7) -0.009(7)
C13 0.074(9) 0.105(12) 0.059(8) 0.024(8) 0.021(8) 0.003(9)
C14 0.046(7) 0.078(8) 0.043(6) 0.028(6) 0.010(6) 0.002(6)
C15 0.079(9) 0.098(10) 0.041(7) -0.011(7) 0.014(7) -0.025(8)
C16 0.086(10) 0.061(8) 0.079(9) -0.007(7) 0.014(8) 0.001(8)
C17 0.043(7) 0.065(8) 0.099(10) -0.007(8) 0.017(7) -0.019(6)
C18 0.116(12) 0.055(8) 0.077(9) 0.026(7) 0.026(9) 0.005(8)
C19 0.079(9) 0.119(11) 0.052(7) 0.023(8) 0.037(7) 0.043(9)
C20 0.056(7) 0.093(9) 0.035(6) 0.028(6) 0.005(6) 0.022(7)
C21 0.074(8) 0.047(7) 0.034(6) -0.002(5) 0.015(6) 0.003(6)
O1 0.040(4) 0.047(4) 0.053(4) -0.010(4) 0.011(4) -0.002(4)
C22 0.046(7) 0.064(8) 0.073(8) -0.005(7) 0.022(7) 0.003(6)
C23 0.054(8) 0.122(14) 0.079(10) -0.026(9) 0.021(8) -0.015(9)
C24 0.090(12) 0.096(12) 0.19(2) -0.070(13) 0.076(13) -0.012(10)
C25 0.072(10) 0.061(9) 0.139(14) -0.036(9) 0.050(10) -0.027(8)

loop_
_atom_type_symbol
_atom_type_description
_atom_type_scat_dispersion_real
_atom_type_scat_dispersion_imag
_atom_type_scat_source
C C 0.0033 0.0016 'International Tables Vol C Tables 4.2.6.8 and 6.1.1.4'
H H 0.0000 0.0000 'International Tables Vol C Tables 4.2.6.8 and 6.1.1.4'
B B 0.0013 0.0007 'International Tables Vol C Tables 4.2.6.8 and 6.1.1.4'
N N 0.0061 0.0033 'International Tables Vol C Tables 4.2.6.8 and 6.1.1.4'
Y Y -2.7962 3.5667 'International Tables Vol C Tables 4.2.6.8 and 6.1.1.4'
Si Si 0.0817 0.0704 'International Tables Vol C Tables 4.2.6.8 and 6.1.1.4'
Cl Cl 0.1484 0.1585 'International Tables Vol C Tables 4.2.6.8 and 6.1.1.4'
O O 0.0106 0.0060 'International Tables Vol C Tables 4.2.6.8 and 6.1.1.4'

loop_
_geom_angle_atom_site_label_1
_geom_angle_atom_site_label_2
_geom_angle_atom_site_label_3
_geom_angle
N7 Y1 N4 95.2(3)
N7 Y1 O1 113.1(3)
N4 Y1 O1 148.3(3)
N7 Y1 N2 91.7(3)
N4 Y1 N2 84.2(3)
O1 Y1 N2 81.1(3)
N7 Y1 N6 164.3(3)
N4 Y1 N6 71.7(3)
O1 Y1 N6 77.9(3)
N2 Y1 N6 78.6(3)
N7 Y1 Cl1 99.8(2)
N4 Y1 Cl1 98.5(2)
O1 Y1 Cl1 90.75(19)
N2 Y1 Cl1 167.8(2)
N6 Y1 Cl1 91.0(2)
N7 Y1 Si1 26.0(2)
N4 Y1 Si1 111.6(2)
O1 Y1 Si1 99.98(19)
N2 Y1 Si1 112.6(2)
N6 Y1 Si1 168.4(2)
Cl1 Y1 Si1 77.57(10)
N3 B1 N5 110.6(9)
N3 B1 N1 112.8(9)
N5 B1 N1 108.7(9)
N3 B1 H1 100(5)
N5 B1 H1 122(5)
N1 B1 H1 103(5)
C2 N1 N2 111.0(8)
C2 N1 B1 128.5(8)
N2 N1 B1 120.5(8)
C4 N2 N1 105.4(8)
C4 N2 Y1 133.7(7)
N1 N2 Y1 120.4(6)
C7 N3 N4 109.6(9)
C7 N3 B1 128.8(10)
N4 N3 B1 121.3(8)
C9 N4 N3 105.9(8)
C9 N4 Y1 134.0(7)
N3 N4 Y1 119.6(6)
N6 N5 C12 110.7(9)
N6 N5 B1 120.9(8)
C12 N5 B1 128.1(10)
C14 N6 N5 106.1(8)
C14 N6 Y1 135.4(7)
N5 N6 Y1 117.6(6)
Si1 N7 Si2 115.3(5)
Si1 N7 Y1 118.5(4)
Si2 N7 Y1 125.7(4)
N7 Si1 C16 111.5(5)
N7 Si1 C17 112.6(5)
C16 Si1 C17 107.8(6)
N7 Si1 C18 116.2(5)
C16 Si1 C18 102.0(6)
C17 Si1 C18 105.8(6)
N7 Si1 Y1 35.5(3)
C16 Si1 Y1 83.3(4)
C17 Si1 Y1 103.5(4)
C18 Si1 Y1 146.7(5)
N7 Si2 C21 116.6(4)
N7 Si2 C20 113.4(5)
C21 Si2 C20 101.9(6)
N7 Si2 C19 111.6(5)
C21 Si2 C19 105.9(6)
C20 Si2 C19 106.4(5)
C2 C1 H1A 109.5
C2 C1 H1B 109.5
H1A C1 H1B 109.5
C2 C1 H1C 109.5
H1A C1 H1C 109.5
H1B C1 H1C 109.5
N1 C2 C3 107.2(10)
N1 C2 C1 126.6(11)
C3 C2 C1 126.2(11)
C4 C3 C2 104.6(11)
C4 C3 H3A 127.7
C2 C3 H3A 127.7
N2 C4 C3 111.6(10)
N2 C4 C5 120.2(10)
C3 C4 C5 128.0(11)
C4 C5 H5A 109.5
C4 C5 H5B 109.5
H5A C5 H5B 109.5
C4 C5 H5C 109.5
H5A C5 H5C 109.5
H5B C5 H5C 109.5
C7 C6 H6A 109.5
C7 C6 H6B 109.5
H6A C6 H6B 109.5
C7 C6 H6C 109.5
H6A C6 H6C 109.5
H6B C6 H6C 109.5
N3 C7 C8 107.6(10)
N3 C7 C6 122.1(11)
C8 C7 C6 130.2(11)
C7 C8 C9 106.1(10)
C7 C8 H8A 127.0
C9 C8 H8A 127.0
N4 C9 C8 110.8(10)
N4 C9 C10 121.1(10)
C8 C9 C10 128.1(11)
C9 C10 H10A 109.5
C9 C10 H10B 109.5
H10A C10 H10B 109.5
C9 C10 H10C 109.5
H10A C10 H10C 109.5
H10B C10 H10C 109.5
C12 C11 H11A 109.5
C12 C11 H11B 109.5
H11A C11 H11B 109.5
C12 C11 H11C 109.5
H11A C11 H11C 109.5
H11B C11 H11C 109.5
C13 C12 N5 104.4(11)
C13 C12 C11 131.2(13)
N5 C12 C11 124.4(12)
C12 C13 C14 109.7(12)
C12 C13 H13A 125.1
C14 C13 H13A 125.1
N6 C14 C13 109.0(11)
N6 C14 C15 122.1(10)
C13 C14 C15 128.9(11)
C14 C15 H15A 109.5
C14 C15 H15B 109.5
H15A C15 H15B 109.5
C14 C15 H15C 109.5
H15A C15 H15C 109.5
H15B C15 H15C 109.5
Si1 C16 H16A 109.5
Si1 C16 H16B 109.5
H16A C16 H16B 109.5
Si1 C16 H16C 109.5
H16A C16 H16C 109.5
H16B C16 H16C 109.5
Si1 C17 H17A 109.5
Si1 C17 H17B 109.5
H17A C17 H17B 109.5
Si1 C17 H17C 109.5
H17A C17 H17C 109.5
H17B C17 H17C 109.5
Si1 C18 H18A 109.5
Si1 C18 H18B 109.5
H18A C18 H18B 109.5
Si1 C18 H18C 109.5
H18A C18 H18C 109.5
H18B C18 H18C 109.5
Si2 C19 H19A 109.5
Si2 C19 H19B 109.5
H19A C19 H19B 109.5
Si2 C19 H19C 109.5
H19A C19 H19C 109.5
H19B C19 H19C 109.5
Si2 C20 H20A 109.5
Si2 C20 H20B 109.5
H20A C20 H20B 109.5
Si2 C20 H20C 109.5
H20A C20 H20C 109.5
H20B C20 H20C 109.5
Si2 C21 H21A 109.5
Si2 C21 H21B 109.5
H21A C21 H21B 109.5
Si2 C21 H21C 109.5
H21A C21 H21C 109.5
H21B C21 H21C 109.5
C25 O1 C22 107.1(8)
C25 O1 Y1 129.5(7)
C22 O1 Y1 122.7(6)
O1 C22 C23 106.2(9)
O1 C22 H22A 110.5
C23 C22 H22A 110.5
O1 C22 H22B 110.5
C23 C22 H22B 110.5
H22A C22 H22B 108.7
C24 C23 C22 103.2(12)
C24 C23 H23A 111.1
C22 C23 H23A 111.1
C24 C23 H23B 111.1
C22 C23 H23B 111.1
H23A C23 H23B 109.1
C23 C24 C25 108.1(12)
C23 C24 H24A 110.1
C25 C24 H24A 110.1
C23 C24 H24B 110.1
C25 C24 H24B 110.1
H24A C24 H24B 108.4
O1 C25 C24 106.3(10)
O1 C25 H25A 110.5
C24 C25 H25A 110.5
O1 C25 H25B 110.5
C24 C25 H25B 110.5
H25A C25 H25B 108.7

loop_
_geom_bond_atom_site_label_1
_geom_bond_atom_site_label_2
_geom_bond_distance
Y1 N7 2.270(8)
Y1 N4 2.368(9)
Y1 O1 2.400(7)
Y1 N2 2.411(8)
Y1 N6 2.493(9)
Y1 Cl1 2.548(3)
Y1 Si1 3.434(4)
B1 N3 1.491(16)
B1 N5 1.543(14)
B1 N1 1.555(15)
B1 H1 1.11(2)
N1 C2 1.324(12)
N1 N2 1.363(10)
N2 C4 1.335(13)
N3 C7 1.348(13)
N3 N4 1.407(11)
N4 C9 1.326(13)
N5 N6 1.363(11)
N5 C12 1.396(14)
N6 C14 1.357(13)
N7 Si1 1.713(9)
N7 Si2 1.741(8)
Si1 C16 1.848(12)
Si1 C17 1.862(12)
Si1 C18 1.887(12)
Si2 C21 1.835(11)
Si2 C20 1.878(10)
Si2 C19 1.892(12)
C1 C2 1.488(15)
C1 H1A 0.9600
C1 H1B 0.9600
C1 H1C 0.9600
C2 C3 1.410(15)
C3 C4 1.363(14)
C3 H3A 0.9300
C4 C5 1.519(14)
C5 H5A 0.9600
C5 H5B 0.9600
C5 H5C 0.9600
C6 C7 1.484(16)
C6 H6A 0.9600
C6 H6B 0.9600
C6 H6C 0.9600
C7 C8 1.387(16)
C8 C9 1.394(15)
C8 H8A 0.9300
C9 C10 1.492(15)
C10 H10A 0.9600
C10 H10B 0.9600
C10 H10C 0.9600
C11 C12 1.462(17)
C11 H11A 0.9600
C11 H11B 0.9600
C11 H11C 0.9600
C12 C13 1.365(18)
C13 C14 1.365(16)
C13 H13A 0.9300
C14 C15 1.463(16)
C15 H15A 0.9600
C15 H15B 0.9600
C15 H15C 0.9600
C16 H16A 0.9600
C16 H16B 0.9600
C16 H16C 0.9600
C17 H17A 0.9600
C17 H17B 0.9600
C17 H17C 0.9600
C18 H18A 0.9600
C18 H18B 0.9600
C18 H18C 0.9600
C19 H19A 0.9600
C19 H19B 0.9600
C19 H19C 0.9600
C20 H20A 0.9600
C20 H20B 0.9600
C20 H20C 0.9600
C21 H21A 0.9600
C21 H21B 0.9600
C21 H21C 0.9600
O1 C25 1.435(13)
O1 C22 1.460(12)
C22 C23 1.472(15)
C22 H22A 0.9700
C22 H22B 0.9700
C23 C24 1.437(19)
C23 H23A 0.9700
C23 H23B 0.9700
C24 C25 1.468(17)
C24 H24A 0.9700
C24 H24B 0.9700
C25 H25A 0.9700
C25 H25B 0.9700

loop_
_platon_squeeze_void_nr
_platon_squeeze_void_average_x
_platon_squeeze_void_average_y
_platon_squeeze_void_average_z
_platon_squeeze_void_volume
_platon_squeeze_void_count_electrons
_platon_squeeze_void_content
1 0.000 0.500 1.000 402 120 ' '
